data_4342281
loop_
_publ_author_name
'Lui, Melanie W.'
'Merten, Christian'
'Ferguson, Michael J.'
'McDonald, Robert'
'Xu, Yunjie'
'Rivard, Eric'

_publ_section_title
;
 Contrasting reactivities of silicon and germanium complexes supported by
 an N-heterocyclic guanidine ligand.
;
_journal_issue 4
_journal_name_full 'Inorganic chemistry'
_journal_page_first 2040
_journal_page_last 2049
_journal_paper_doi 10.1021/ic5029838
_journal_volume 54
_journal_year 2015
_chemical_formula_moiety 'C54 H72 Cl0.09 Ge N6'
_chemical_formula_sum 'C54 H72 Cl0.09 Ge N6'
_chemical_formula_weight 880.95
_chemical_name_systematic
; 
 ? 
;
_space_group_crystal_system orthorhombic
_space_group_IT_number 60
_space_group_name_Hall '-P 2n 2ab'
_space_group_name_H-M_alt 'P b c n'
_symmetry_space_group_name_Hall '-P 2n 2ab'
_symmetry_space_group_name_H-M 'P b c n'
_atom_sites_solution_hydrogens geom
_audit_creation_method SHELXL-2013
_cell_angle_alpha 90
_cell_angle_beta 90
_cell_angle_gamma 90
_cell_formula_units_Z 4
_cell_length_a 11.8062(3)
_cell_length_b 19.8956(5)
_cell_length_c 21.8851(5)
_cell_measurement_reflns_used 9018
_cell_measurement_temperature 173(2)
_cell_measurement_theta_max 68.26
_cell_measurement_theta_min 4.04
_cell_volume 5140.6(2)
_computing_cell_refinement 'Bruker SAINT'
_computing_data_collection 'Bruker APEX2'
_computing_data_reduction 'Bruker SAINT'
_computing_molecular_graphics 'Bruker SHELXTL'
_computing_publication_material 'Bruker SHELXTL'
_computing_structure_refinement 'SHELXL-2013 (Sheldrick, 2013)'
_computing_structure_solution 'SHELXT (Sheldrick 2013)'
_diffrn_ambient_temperature 173(2)
_diffrn_measured_fraction_theta_full 1.000
_diffrn_measured_fraction_theta_max 1.000
_diffrn_measurement_device_type 'Bruker APEX-II CCD'
_diffrn_measurement_method '\f and \w scans'
_diffrn_radiation_type CuK\a
_diffrn_radiation_wavelength 1.54178
_diffrn_reflns_av_R_equivalents 0.0468
_diffrn_reflns_av_unetI/netI 0.0230
_diffrn_reflns_Laue_measured_fraction_full 1.000
_diffrn_reflns_Laue_measured_fraction_max 1.000
_diffrn_reflns_limit_h_max 14
_diffrn_reflns_limit_h_min -14
_diffrn_reflns_limit_k_max 23
_diffrn_reflns_limit_k_min -23
_diffrn_reflns_limit_l_max 26
_diffrn_reflns_limit_l_min -25
_diffrn_reflns_number 31779
_diffrn_reflns_point_group_measured_fraction_full 1.000
_diffrn_reflns_point_group_measured_fraction_max 1.000
_diffrn_reflns_theta_full 67.679
_diffrn_reflns_theta_max 68.408
_diffrn_reflns_theta_min 4.040
_exptl_absorpt_coefficient_mu 1.143
_exptl_absorpt_correction_T_max 0.9881
_exptl_absorpt_correction_T_min 0.7308
_exptl_absorpt_correction_type numerical
_exptl_absorpt_process_details 'SADABS (Sheldrick, 2008)'
_exptl_crystal_colour yellow
_exptl_crystal_density_diffrn 1.138
_exptl_crystal_description plate
_exptl_crystal_F_000 1886
_exptl_crystal_size_max 0.361
_exptl_crystal_size_mid 0.179
_exptl_crystal_size_min 0.037
_refine_diff_density_max 0.513
_refine_diff_density_min -0.429
_refine_diff_density_rms 0.041
_refine_ls_extinction_method none
_refine_ls_goodness_of_fit_ref 1.034
_refine_ls_hydrogen_treatment constr
_refine_ls_matrix_type full
_refine_ls_number_parameters 280
_refine_ls_number_reflns 4722
_refine_ls_number_restraints 0
_refine_ls_restrained_S_all 1.034
_refine_ls_R_factor_all 0.0464
_refine_ls_R_factor_gt 0.0355
_refine_ls_shift/su_max 0.001
_refine_ls_shift/su_mean 0.000
_refine_ls_structure_factor_coef Fsqd
_refine_ls_weighting_details 'w=1/[\s^2^(Fo^2^)+(0.0505P)^2^+2.1585P] where P=(Fo^2^+2Fc^2^)/3'
_refine_ls_weighting_scheme calc
_refine_ls_wR_factor_gt 0.0926
_refine_ls_wR_factor_ref 0.0996
_reflns_Friedel_coverage 0.000
_reflns_number_gt 3862
_reflns_number_total 4722
_reflns_threshold_expression 'I > 2\s(I)'
_cod_data_source_file ic5029838_si_002.cif
_cod_data_source_block riv1455
_cod_depositor_comments 'Adding full bibliography for 4342273--4342281.cif.'
_cod_database_code 4342281
_shelx_space_group_comment
; 
The symmetry employed for this shelxl refinement is uniquely defined 
by the following loop, which should always be used as a source of 
symmetry information in preference to the above space-group names. 
They are only intended as comments. 
;
_shelx_estimated_absorpt_t_min 0.683
_shelx_estimated_absorpt_t_max 0.959
_shelxl_version_number 2013-4

loop_
_space_group_symop_operation_xyz
'x, y, z'
'-x+1/2, -y+1/2, z+1/2'
'-x, y, -z+1/2'
'x+1/2, -y+1/2, -z'
'-x, -y, -z'
'x-1/2, y-1/2, -z-1/2'
'x, -y, z-1/2'
'-x-1/2, y-1/2, z'

loop_
_atom_site_label
_atom_site_type_symbol
_atom_site_fract_x
_atom_site_fract_y
_atom_site_fract_z
_atom_site_U_iso_or_equiv
_atom_site_adp_type
_atom_site_occupancy
_atom_site_site_symmetry_order
_atom_site_calc_flag
_atom_site_refinement_flags_posn
_atom_site_refinement_flags_adp
_atom_site_refinement_flags_occupancy
_atom_site_disorder_assembly
_atom_site_disorder_group
Ge Ge 0.0000 0.14037(2) 0.2500 0.03125(10) Uani 1 2 d S T P . .
Cl Cl 0.1394(11) 0.0648(6) 0.2500(6) 0.052(3) Uiso 0.045 1 d . . P A 2
N1 N 0.03443(13) 0.19947(8) 0.31066(7) 0.0317(3) Uani 1 1 d . . . . .
N2 N 0.08563(12) 0.22255(7) 0.41390(6) 0.0292(3) Uani 1 1 d . . . . .
N3 N -0.08021(12) 0.17550(7) 0.40009(7) 0.0293(3) Uani 1 1 d . . . . .
C1 C 0.01554(14) 0.19748(8) 0.36792(8) 0.0267(3) Uani 1 1 d . . . . .
C2 C 0.03328(16) 0.21678(10) 0.47070(8) 0.0348(4) Uani 1 1 d . . . . .
H2 H 0.0639 0.2312 0.5087 0.042 Uiso 1 1 calc R U . . .
C3 C -0.06733(16) 0.18754(10) 0.46253(8) 0.0342(4) Uani 1 1 d . . . . .
H3 H -0.1206 0.1769 0.4936 0.041 Uiso 1 1 calc R U . . .
C11 C 0.19074(15) 0.25572(9) 0.40148(8) 0.0301(4) Uani 1 1 d . . . . .
C12 C 0.29013(16) 0.21757(9) 0.39962(9) 0.0350(4) Uani 1 1 d . . . . .
C13 C 0.39061(16) 0.25079(11) 0.38523(9) 0.0404(4) Uani 1 1 d . . . . .
H13 H 0.4594 0.2261 0.3831 0.048 Uiso 1 1 calc R U . . .
C14 C 0.39161(17) 0.31914(11) 0.37395(10) 0.0416(5) Uani 1 1 d . . . . .
H14 H 0.4607 0.3409 0.3638 0.050 Uiso 1 1 calc R U . . .
C15 C 0.29252(17) 0.35588(10) 0.37733(10) 0.0397(4) Uani 1 1 d . . . . .
H15 H 0.2947 0.4030 0.3702 0.048 Uiso 1 1 calc R U . . .
C16 C 0.18948(16) 0.32514(10) 0.39095(9) 0.0351(4) Uani 1 1 d . . . . .
C17 C 0.28950(17) 0.14246(10) 0.41154(11) 0.0428(5) Uani 1 1 d . . . . .
H17 H 0.2165 0.1311 0.4322 0.051 Uiso 1 1 calc R U . . .
C18 C 0.3862(2) 0.12059(11) 0.45375(11) 0.0512(6) Uani 1 1 d . . . . .
H18A H 0.3794 0.1439 0.4930 0.061 Uiso 1 1 calc R U . . .
H18B H 0.4590 0.1320 0.4348 0.061 Uiso 1 1 calc R U . . .
H18C H 0.3822 0.0719 0.4604 0.061 Uiso 1 1 calc R U . . .
C19 C 0.2940(3) 0.10370(12) 0.35154(13) 0.0725(9) Uani 1 1 d . . . . .
H19A H 0.2295 0.1166 0.3259 0.087 Uiso 1 1 calc R U . . .
H19B H 0.2907 0.0554 0.3600 0.087 Uiso 1 1 calc R U . . .
H19C H 0.3647 0.1142 0.3301 0.087 Uiso 1 1 calc R U . . .
C20 C 0.08007(18) 0.36522(10) 0.39146(10) 0.0440(5) Uani 1 1 d . . . . .
H20 H 0.0191 0.3354 0.4080 0.053 Uiso 1 1 calc R U . . .
C21 C 0.0877(2) 0.42649(12) 0.43266(13) 0.0594(7) Uani 1 1 d . . . . .
H21A H 0.0136 0.4487 0.4345 0.071 Uiso 1 1 calc R U . . .
H21B H 0.1440 0.4579 0.4162 0.071 Uiso 1 1 calc R U . . .
H21C H 0.1103 0.4125 0.4738 0.071 Uiso 1 1 calc R U . . .
C22 C 0.0471(3) 0.38463(16) 0.32652(13) 0.0732(8) Uani 1 1 d . . . . .
H22A H -0.0274 0.4063 0.3269 0.088 Uiso 1 1 calc R U . . .
H22B H 0.0440 0.3442 0.3010 0.088 Uiso 1 1 calc R U . . .
H22C H 0.1034 0.4158 0.3099 0.088 Uiso 1 1 calc R U . . .
C31 C -0.17679(15) 0.14407(10) 0.37262(9) 0.0335(4) Uani 1 1 d . . . . .
C32 C -0.19203(17) 0.07521(11) 0.38073(11) 0.0446(5) Uani 1 1 d . . . . .
C33 C -0.2881(2) 0.04619(13) 0.35472(13) 0.0615(7) Uani 1 1 d . . . . .
H33 H -0.3019 -0.0005 0.3603 0.074 Uiso 1 1 calc R U . . .
C34 C -0.3626(2) 0.08378(15) 0.32137(13) 0.0678(8) Uani 1 1 d . . . . .
H34 H -0.4272 0.0629 0.3038 0.081 Uiso 1 1 calc R U . . .
C35 C -0.34526(19) 0.15180(14) 0.31290(11) 0.0557(6) Uani 1 1 d . . . . .
H35 H -0.3975 0.1769 0.2891 0.067 Uiso 1 1 calc R U . . .
C36 C -0.25203(16) 0.18415(11) 0.33887(9) 0.0382(4) Uani 1 1 d . . . . .
C37 C -0.10648(19) 0.03203(11) 0.41476(13) 0.0557(6) Uani 1 1 d . . . . .
H37 H -0.0476 0.0624 0.4325 0.067 Uiso 1 1 calc R U . . .
C38 C -0.1584(3) -0.00733(18) 0.46610(15) 0.0866(10) Uani 1 1 d . . . . .
H38A H -0.0985 -0.0303 0.4891 0.104 Uiso 1 1 calc R U . . .
H38B H -0.2111 -0.0407 0.4494 0.104 Uiso 1 1 calc R U . . .
H38C H -0.1994 0.0233 0.4934 0.104 Uiso 1 1 calc R U . . .
C39 C -0.0477(3) -0.01633(17) 0.37060(19) 0.1041(13) Uani 1 1 d . . . . .
H39A H 0.0132 -0.0401 0.3921 0.125 Uiso 1 1 calc R U . . .
H39B H -0.0158 0.0091 0.3363 0.125 Uiso 1 1 calc R U . . .
H39C H -0.1028 -0.0490 0.3551 0.125 Uiso 1 1 calc R U . . .
C40 C -0.23131(17) 0.25866(11) 0.33125(9) 0.0419(5) Uani 1 1 d . . . . .
H40 H -0.1479 0.2650 0.3259 0.050 Uiso 1 1 calc R U . . .
C41 C -0.2659(2) 0.29740(12) 0.38878(10) 0.0505(5) Uani 1 1 d . . . . .
H41A H -0.2240 0.2799 0.4240 0.061 Uiso 1 1 calc R U . . .
H41B H -0.3474 0.2919 0.3957 0.061 Uiso 1 1 calc R U . . .
H41C H -0.2484 0.3452 0.3834 0.061 Uiso 1 1 calc R U . . .
C42 C -0.2887(2) 0.28901(14) 0.27522(11) 0.0656(7) Uani 1 1 d . . . . .
H42A H -0.2607 0.2667 0.2383 0.079 Uiso 1 1 calc R U . . .
H42B H -0.2716 0.3371 0.2731 0.079 Uiso 1 1 calc R U . . .
H42C H -0.3709 0.2827 0.2783 0.079 Uiso 1 1 calc R U . . .

loop_
_atom_site_aniso_label
_atom_site_aniso_U_11
_atom_site_aniso_U_22
_atom_site_aniso_U_33
_atom_site_aniso_U_23
_atom_site_aniso_U_13
_atom_site_aniso_U_12
Ge 0.03519(17) 0.02991(16) 0.02865(16) 0.000 -0.00288(12) 0.000
N1 0.0282(7) 0.0366(8) 0.0303(8) -0.0004(6) -0.0003(6) -0.0020(6)
N2 0.0283(7) 0.0321(8) 0.0272(7) -0.0025(6) -0.0026(6) -0.0031(6)
N3 0.0256(7) 0.0321(8) 0.0303(7) -0.0004(6) -0.0007(6) -0.0020(6)
C1 0.0249(8) 0.0240(8) 0.0313(9) -0.0007(7) -0.0027(7) 0.0002(6)
C2 0.0359(9) 0.0408(10) 0.0276(9) -0.0017(7) -0.0018(7) 0.0012(8)
C3 0.0349(10) 0.0394(10) 0.0282(9) 0.0020(8) 0.0024(8) 0.0016(8)
C11 0.0292(9) 0.0328(9) 0.0282(9) -0.0030(7) -0.0046(7) -0.0051(7)
C12 0.0339(10) 0.0334(10) 0.0376(10) -0.0021(8) -0.0038(8) -0.0033(8)
C13 0.0296(10) 0.0433(11) 0.0483(11) -0.0047(9) -0.0012(8) -0.0008(8)
C14 0.0344(10) 0.0438(11) 0.0465(11) -0.0021(9) -0.0019(9) -0.0106(9)
C15 0.0427(11) 0.0310(10) 0.0455(11) -0.0004(8) -0.0046(9) -0.0089(8)
C16 0.0353(10) 0.0340(10) 0.0361(10) -0.0037(8) -0.0044(8) -0.0020(8)
C17 0.0340(10) 0.0317(10) 0.0626(14) -0.0001(9) -0.0046(9) 0.0014(8)
C18 0.0604(14) 0.0418(12) 0.0514(13) 0.0011(10) -0.0119(11) 0.0050(10)
C19 0.096(2) 0.0433(14) 0.0780(19) -0.0169(12) -0.0455(16) 0.0179(14)
C20 0.0397(11) 0.0329(10) 0.0593(13) 0.0002(9) -0.0008(10) 0.0015(9)
C21 0.0578(14) 0.0394(12) 0.0809(18) -0.0113(12) 0.0170(13) -0.0018(11)
C22 0.0686(18) 0.0764(19) 0.0745(19) 0.0046(15) -0.0168(15) 0.0301(15)
C31 0.0237(8) 0.0382(10) 0.0387(10) -0.0042(8) 0.0005(7) -0.0020(7)
C32 0.0329(10) 0.0384(11) 0.0626(14) -0.0042(10) 0.0026(9) -0.0052(8)
C33 0.0431(13) 0.0497(14) 0.092(2) -0.0111(13) -0.0017(13) -0.0147(11)
C34 0.0390(13) 0.0798(19) 0.0846(19) -0.0165(15) -0.0112(13) -0.0184(13)
C35 0.0334(11) 0.0790(18) 0.0547(14) -0.0058(12) -0.0109(10) 0.0034(11)
C36 0.0267(9) 0.0502(12) 0.0376(10) -0.0030(9) 0.0003(8) 0.0039(8)
C37 0.0432(12) 0.0323(11) 0.0916(18) 0.0073(11) 0.0021(12) -0.0016(9)
C38 0.0714(19) 0.101(2) 0.087(2) 0.0299(19) 0.0050(17) -0.0003(18)
C39 0.103(3) 0.078(2) 0.131(3) 0.028(2) 0.040(2) 0.046(2)
C40 0.0347(10) 0.0488(12) 0.0421(11) 0.0052(9) 0.0033(8) 0.0128(9)
C41 0.0532(13) 0.0506(13) 0.0476(13) 0.0008(10) 0.0012(10) 0.0135(11)
C42 0.0704(17) 0.0788(18) 0.0476(13) 0.0143(12) 0.0019(12) 0.0309(15)

loop_
_atom_type_symbol
_atom_type_description
_atom_type_scat_dispersion_real
_atom_type_scat_dispersion_imag
_atom_type_scat_source
C C 0.0181 0.0091 'International Tables Vol C Tables 4.2.6.8 and 6.1.1.4'
H H 0.0000 0.0000 'International Tables Vol C Tables 4.2.6.8 and 6.1.1.4'
N N 0.0311 0.0180 'International Tables Vol C Tables 4.2.6.8 and 6.1.1.4'
Cl Cl 0.3639 0.7018 'International Tables Vol C Tables 4.2.6.8 and 6.1.1.4'
Ge Ge -1.0885 0.8855 'International Tables Vol C Tables 4.2.6.8 and 6.1.1.4'

loop_
_geom_angle_atom_site_label_1
_geom_angle_atom_site_label_2
_geom_angle_atom_site_label_3
_geom_angle
_geom_angle_site_symmetry_1
_geom_angle_site_symmetry_3
N1 Ge N1 99.48(10) . 3
N1 Ge Cl 127.0(3) . 3
N1 Ge Cl 105.7(3) 3 3
N1 Ge Cl 105.7(3) . .
N1 Ge Cl 127.0(3) 3 .
Cl Ge Cl 95.1(7) 3 .
C1 N1 Ge 131.21(13) . .
C2 N2 C1 110.55(14) . .
C2 N2 C11 126.30(15) . .
C1 N2 C11 122.83(14) . .
C3 N3 C1 110.52(14) . .
C3 N3 C31 124.93(15) . .
C1 N3 C31 124.55(15) . .
N1 C1 N2 126.50(16) . .
N1 C1 N3 130.19(16) . .
N2 C1 N3 103.15(14) . .
C3 C2 N2 108.14(16) . .
C2 C3 N3 107.63(16) . .
C12 C11 C16 122.66(17) . .
C12 C11 N2 118.87(16) . .
C16 C11 N2 118.47(16) . .
C13 C12 C11 117.60(17) . .
C13 C12 C17 120.67(18) . .
C11 C12 C17 121.71(17) . .
C14 C13 C12 120.94(19) . .
C15 C14 C13 120.25(18) . .
C14 C15 C16 121.23(18) . .
C15 C16 C11 117.30(18) . .
C15 C16 C20 120.91(18) . .
C11 C16 C20 121.73(17) . .
C12 C17 C19 110.51(19) . .
C12 C17 C18 112.32(17) . .
C19 C17 C18 110.49(18) . .
C16 C20 C21 112.06(19) . .
C16 C20 C22 110.12(19) . .
C21 C20 C22 111.4(2) . .
C32 C31 C36 122.96(18) . .
C32 C31 N3 118.58(17) . .
C36 C31 N3 118.46(17) . .
C31 C32 C33 117.4(2) . .
C31 C32 C37 122.15(18) . .
C33 C32 C37 120.4(2) . .
C34 C33 C32 121.0(2) . .
C33 C34 C35 120.8(2) . .
C34 C35 C36 120.9(2) . .
C35 C36 C31 116.8(2) . .
C35 C36 C40 122.3(2) . .
C31 C36 C40 120.85(17) . .
C38 C37 C32 113.0(2) . .
C38 C37 C39 109.3(2) . .
C32 C37 C39 110.3(3) . .
C36 C40 C42 113.9(2) . .
C36 C40 C41 111.09(18) . .
C42 C40 C41 110.06(18) . .

loop_
_geom_bond_atom_site_label_1
_geom_bond_atom_site_label_2
_geom_bond_distance
_geom_bond_site_symmetry_2
Ge N1 1.8194(15) .
Ge N1 1.8195(15) 3
Ge Cl 2.229(13) 3
Ge Cl 2.229(13) .
N1 C1 1.273(2) .
N2 C2 1.393(2) .
N2 C1 1.395(2) .
N2 C11 1.432(2) .
N3 C3 1.396(2) .
N3 C1 1.402(2) .
N3 C31 1.433(2) .
C2 C3 1.335(3) .
C11 C12 1.398(3) .
C11 C16 1.400(3) .
C12 C13 1.394(3) .
C12 C17 1.517(3) .
C13 C14 1.382(3) .
C14 C15 1.381(3) .
C15 C16 1.394(3) .
C16 C20 1.518(3) .
C17 C19 1.524(3) .
C17 C18 1.532(3) .
C20 C21 1.519(3) .
C20 C22 1.523(3) .
C31 C32 1.393(3) .
C31 C36 1.404(3) .
C32 C33 1.394(3) .
C32 C37 1.521(3) .
C33 C34 1.366(4) .
C34 C35 1.381(4) .
C35 C36 1.396(3) .
C36 C40 1.512(3) .
C37 C38 1.500(4) .
C37 C39 1.530(4) .
C40 C42 1.526(3) .
C40 C41 1.532(3) .

loop_
_geom_torsion_atom_site_label_1
_geom_torsion_atom_site_label_2
_geom_torsion_atom_site_label_3
_geom_torsion_atom_site_label_4
_geom_torsion
_geom_torsion_site_symmetry_1
N1 Ge N1 C1 142.73(19) 3
Cl Ge N1 C1 24.7(4) 3
Cl Ge N1 C1 -84.4(4) .
Ge N1 C1 N2 145.45(15) .
Ge N1 C1 N3 -40.0(3) .
C2 N2 C1 N1 174.81(17) .
C11 N2 C1 N1 1.0(3) .
C2 N2 C1 N3 -0.94(18) .
C11 N2 C1 N3 -174.79(15) .
C3 N3 C1 N1 -175.16(18) .
C31 N3 C1 N1 5.8(3) .
C3 N3 C1 N2 0.37(18) .
C31 N3 C1 N2 -178.68(16) .
C1 N2 C2 C3 1.2(2) .
C11 N2 C2 C3 174.79(17) .
N2 C2 C3 N3 -0.9(2) .
C1 N3 C3 C2 0.3(2) .
C31 N3 C3 C2 179.39(17) .
C2 N2 C11 C12 95.5(2) .
C1 N2 C11 C12 -91.6(2) .
C2 N2 C11 C16 -85.2(2) .
C1 N2 C11 C16 87.6(2) .
C16 C11 C12 C13 -1.5(3) .
N2 C11 C12 C13 177.70(16) .
C16 C11 C12 C17 179.65(18) .
N2 C11 C12 C17 -1.1(3) .
C11 C12 C13 C14 0.7(3) .
C17 C12 C13 C14 179.59(19) .
C12 C13 C14 C15 0.6(3) .
C13 C14 C15 C16 -1.2(3) .
C14 C15 C16 C11 0.5(3) .
C14 C15 C16 C20 -176.90(19) .
C12 C11 C16 C15 0.9(3) .
N2 C11 C16 C15 -178.30(16) .
C12 C11 C16 C20 178.27(18) .
N2 C11 C16 C20 -1.0(3) .
C13 C12 C17 C19 -78.3(3) .
C11 C12 C17 C19 100.5(2) .
C13 C12 C17 C18 45.6(3) .
C11 C12 C17 C18 -135.6(2) .
C15 C16 C20 C21 -53.8(3) .
C11 C16 C20 C21 129.0(2) .
C15 C16 C20 C22 70.9(3) .
C11 C16 C20 C22 -106.4(2) .
C3 N3 C31 C32 -72.6(2) .
C1 N3 C31 C32 106.4(2) .
C3 N3 C31 C36 107.3(2) .
C1 N3 C31 C36 -73.8(2) .
C36 C31 C32 C33 -1.3(3) .
N3 C31 C32 C33 178.5(2) .
C36 C31 C32 C37 176.9(2) .
N3 C31 C32 C37 -3.3(3) .
C31 C32 C33 C34 1.5(4) .
C37 C32 C33 C34 -176.6(3) .
C32 C33 C34 C35 -0.5(4) .
C33 C34 C35 C36 -0.9(4) .
C34 C35 C36 C31 1.2(3) .
C34 C35 C36 C40 -179.1(2) .
C32 C31 C36 C35 -0.1(3) .
N3 C31 C36 C35 -179.86(18) .
C32 C31 C36 C40 -179.76(19) .
N3 C31 C36 C40 0.4(3) .
C31 C32 C37 C38 125.6(3) .
C33 C32 C37 C38 -56.3(3) .
C31 C32 C37 C39 -111.8(3) .
C33 C32 C37 C39 66.3(3) .
C35 C36 C40 C42 -22.9(3) .
C31 C36 C40 C42 156.8(2) .
C35 C36 C40 C41 102.0(2) .
C31 C36 C40 C41 -78.3(2) .
